data_2020074
loop_
_publ_author_name
'Wang, Jing'
'Jia, Chunmei'
'Feng, Xiao'
'Yuan, Wenbing'

_publ_section_title
;
 A new one-dimensional coordination polymer of
 5-(1,3-dioxo-4,5,6,7-tetraphenylisoindolin-2-yl)isophthalic acid with
 manganese
;
_journal_coeditor_code DT3035
_journal_issue 9
_journal_name_full 'Acta Crystallographica Section C'
_journal_page_first
;
;
_journal_paper_doi 10.1107/S2053229615014217
_journal_volume 71
_journal_year 2015
_chemical_formula_iupac '[Mn (C40 H23 N1 O6) (C H4 O) (C3 H7 N O)], C3 H7 NO'
_chemical_formula_moiety 'C44 H34 Mn N2 O8, C3 H7 NO'
_chemical_formula_sum 'C47 H41 Mn N3 O9'
_chemical_formula_weight 846.77
_chemical_name_systematic
'<i>catena</i>-Poly[[(dimethylformamide-\k<i>O</i>)[\m~3~-5-(1,3-dioxo-4,5,6,7-tetraphenylisoindolin-2-yl)isophthalato-\k^4^<i>O</i>^1^,<i>O</i>^1'^:<i>O</i>^3^:<i>O</i>^3'^](methanol-\k<i>O</i>)manganese(III)] dimethylformamide monosolvate]'
_space_group_IT_number 2
_symmetry_cell_setting triclinic
_symmetry_space_group_name_Hall '-P 1'
_symmetry_space_group_name_H-M 'P -1'
_atom_sites_solution_hydrogens geom
_atom_sites_solution_primary direct
_atom_sites_solution_secondary difmap
_audit_creation_method SHELXL-97
_cell_angle_alpha 90.673(5)
_cell_angle_beta 98.120(4)
_cell_angle_gamma 110.761(5)
_cell_formula_units_Z 2
_cell_length_a 10.3336(4)
_cell_length_b 14.3984(10)
_cell_length_c 15.2649(8)
_cell_measurement_temperature 173(2)
_cell_measurement_theta_max 25.00
_cell_measurement_theta_min 2.34
_cell_volume 2097.8(2)
_computing_cell_refinement
;
SAINT (Bruker, 2014)
;
_computing_data_collection
;
APEX2 (Bruker, 2014)
;
_computing_data_reduction
;
SAINT (Bruker, 2014)
;
_computing_molecular_graphics
;
XP in SHELXL (Sheldrick, 2008)
;
_computing_publication_material
;
APEX2 (Bruker, 2014)
;
_computing_structure_refinement
;
SHELXL2014 (Sheldrick, 2015)
;
_computing_structure_solution
;
SHELXS97 (Sheldrick, 2008)
;
_diffrn_ambient_temperature 173(2)
_diffrn_measured_fraction_theta_full 0.999
_diffrn_measured_fraction_theta_max 0.999
_diffrn_measurement_device_type 'Bruker SMART APEXII CCD'
_diffrn_measurement_method '\w scan'
_diffrn_radiation_monochromator graphite
_diffrn_radiation_source 'fine-focus sealed tube'
_diffrn_radiation_type MoK\a
_diffrn_radiation_wavelength 0.71073
_diffrn_reflns_av_R_equivalents 0.0347
_diffrn_reflns_av_sigmaI/netI 0.0606
_diffrn_reflns_limit_h_max 11
_diffrn_reflns_limit_h_min -12
_diffrn_reflns_limit_k_max 17
_diffrn_reflns_limit_k_min -16
_diffrn_reflns_limit_l_max 18
_diffrn_reflns_limit_l_min -18
_diffrn_reflns_number 14942
_diffrn_reflns_theta_full 25.00
_diffrn_reflns_theta_max 25.00
_diffrn_reflns_theta_min 2.34
_exptl_absorpt_coefficient_mu 0.375
_exptl_absorpt_correction_T_max 0.970
_exptl_absorpt_correction_T_min 0.935
_exptl_absorpt_correction_type gaussian
_exptl_absorpt_process_details
;
(CrysAlis PRO; Agilent, 2014)
;
_exptl_crystal_colour pink
_exptl_crystal_density_diffrn 1.341
_exptl_crystal_density_method 'not measured'
_exptl_crystal_description prism
_exptl_crystal_F_000 882
_exptl_crystal_size_max 0.22
_exptl_crystal_size_mid 0.15
_exptl_crystal_size_min 0.08
_refine_diff_density_max 0.235
_refine_diff_density_min -0.342
_refine_ls_extinction_method none
_refine_ls_goodness_of_fit_ref 1.043
_refine_ls_hydrogen_treatment constr
_refine_ls_matrix_type full
_refine_ls_number_parameters 547
_refine_ls_number_reflns 7389
_refine_ls_number_restraints 1
_refine_ls_restrained_S_all 1.052
_refine_ls_R_factor_all 0.0762
_refine_ls_R_factor_gt 0.0463
_refine_ls_shift/su_max 0.001
_refine_ls_shift/su_mean 0.000
_refine_ls_structure_factor_coef Fsqd
_refine_ls_weighting_details 'calc w=1/[\s^2^(Fo^2^)+(0.0409P)^2^+0.0700P] where P=(Fo^2^+2Fc^2^)/3'
_refine_ls_weighting_scheme calc
_refine_ls_wR_factor_gt 0.0921
_refine_ls_wR_factor_ref 0.1058
_reflns_number_gt 5223
_reflns_number_total 7389
_reflns_threshold_expression I>2sigma(I)
_cod_data_source_file dt3035sup1.cf
_cod_data_source_block I
_cod_depositor_comments
;
The following automatic conversions were performed:

'_exptl_absorpt_correction_type' value 'Gaussian' changed to
'gaussian' according to
/usr/data/users/saulius/crontab/automatic-downloads/rss-feeds/IUCr/lib/dictionaries/cif_core.dic
dictionary named 'cif_core.dic' version 2.4.2 from 2011-04-26.

Automatic conversion script
Id: cif_fix_values 3271 2015-04-21 07:52:19Z andrius 
;
_cod_database_code 2020074

loop_
_symmetry_equiv_pos_as_xyz
'x, y, z'
'-x, -y, -z'

loop_
_atom_site_type_symbol
_atom_site_label
_atom_site_fract_x
_atom_site_fract_y
_atom_site_fract_z
_atom_site_U_iso_or_equiv
_atom_site_adp_type
_atom_site_calc_flag
_atom_site_refinement_flags
_atom_site_occupancy
_atom_site_symmetry_multiplicity
C C1 0.1812(2) 0.42880(17) 0.38770(16) 0.0280(6) Uani d . 1 1
C C2 0.2430(2) 0.45821(18) 0.47640(16) 0.0295(6) Uani d . 1 1
C C3 0.2575(2) 0.55645(18) 0.50517(16) 0.0295(6) Uani d . 1 1
C C4 0.2150(2) 0.61977(18) 0.44780(16) 0.0315(6) Uani d . 1 1
C C5 0.1557(2) 0.58829(18) 0.35810(16) 0.0305(6) Uani d . 1 1
C C6 0.1379(2) 0.49097(18) 0.33217(16) 0.0294(6) Uani d . 1 1
C C7 0.0684(2) 0.43477(19) 0.24478(18) 0.0343(6) Uani d . 1 1
C C8 0.1540(2) 0.33317(19) 0.33483(17) 0.0321(6) Uani d . 1 1
C C9 0.1132(3) 0.65298(18) 0.29307(17) 0.0362(6) Uani d . 1 1
C C10 0.1763(3) 0.6769(2) 0.2184(2) 0.0553(8) Uani d . 1 1
H H10 0.2526 0.6570 0.2106 0.066 Uiso calc R 1 1
C C11 0.1286(4) 0.7299(3) 0.1548(2) 0.0726(10) Uani d . 1 1
H H11 0.1730 0.7467 0.1038 0.087 Uiso calc R 1 1
C C12 0.0181(4) 0.7585(3) 0.1648(2) 0.0717(10) Uani d . 1 1
H H12 -0.0159 0.7931 0.1200 0.086 Uiso calc R 1 1
C C13 -0.0429(3) 0.7369(2) 0.2397(2) 0.0614(9) Uani d . 1 1
H H13 -0.1185 0.7575 0.2475 0.074 Uiso calc R 1 1
C C14 0.0051(3) 0.6854(2) 0.3038(2) 0.0450(7) Uani d . 1 1
H H14 -0.0366 0.6719 0.3561 0.054 Uiso calc R 1 1
C C15 0.2338(2) 0.72254(19) 0.48178(17) 0.0364(6) Uani d . 1 1
C C16 0.3170(3) 0.8053(2) 0.4445(2) 0.0497(8) Uani d . 1 1
H H16 0.3607 0.7970 0.3958 0.060 Uiso calc R 1 1
C C17 0.3372(3) 0.8999(2) 0.4774(2) 0.0671(10) Uani d . 1 1
H H17 0.3946 0.9563 0.4513 0.081 Uiso calc R 1 1
C C18 0.2739(4) 0.9128(3) 0.5484(3) 0.0723(11) Uani d . 1 1
H H18 0.2889 0.9780 0.5716 0.087 Uiso calc R 1 1
C C19 0.1900(3) 0.8316(3) 0.5850(2) 0.0616(9) Uani d . 1 1
H H19 0.1456 0.8402 0.6333 0.074 Uiso calc R 1 1
C C20 0.1696(3) 0.7372(2) 0.55206(19) 0.0452(7) Uani d . 1 1
H H20 0.1106 0.6812 0.5778 0.054 Uiso calc R 1 1
C C21 0.3198(2) 0.59491(18) 0.59910(16) 0.0328(6) Uani d . 1 1
C C22 0.4483(3) 0.6727(2) 0.61892(19) 0.0442(7) Uani d . 1 1
H H22 0.4999 0.7004 0.5727 0.053 Uiso calc R 1 1
C C23 0.5009(3) 0.7097(2) 0.7056(2) 0.0580(9) Uani d . 1 1
H H23 0.5889 0.7627 0.7187 0.070 Uiso calc R 1 1
C C24 0.4278(3) 0.6708(3) 0.7728(2) 0.0655(10) Uani d . 1 1
H H24 0.4642 0.6975 0.8321 0.079 Uiso calc R 1 1
C C25 0.3019(3) 0.5932(3) 0.75458(19) 0.0620(9) Uani d . 1 1
H H25 0.2515 0.5655 0.8013 0.074 Uiso calc R 1 1
C C26 0.2486(3) 0.5554(2) 0.66821(18) 0.0444(7) Uani d . 1 1
H H26 0.1616 0.5013 0.6560 0.053 Uiso calc R 1 1
C C27 0.2915(2) 0.39208(18) 0.53592(16) 0.0323(6) Uani d . 1 1
C C28 0.4247(3) 0.4253(2) 0.58625(17) 0.0414(7) Uani d . 1 1
H H28 0.4864 0.4917 0.5825 0.050 Uiso calc R 1 1
C C29 0.4684(3) 0.3637(3) 0.6413(2) 0.0547(8) Uani d . 1 1
H H29 0.5599 0.3878 0.6749 0.066 Uiso calc R 1 1
C C30 0.3815(4) 0.2679(3) 0.6483(2) 0.0644(9) Uani d . 1 1
H H30 0.4116 0.2259 0.6870 0.077 Uiso calc R 1 1
C C31 0.2507(3) 0.2334(2) 0.5989(2) 0.0570(8) Uani d . 1 1
H H31 0.1903 0.1667 0.6029 0.068 Uiso calc R 1 1
C C32 0.2056(3) 0.2947(2) 0.54328(18) 0.0414(7) Uani d . 1 1
H H32 0.1143 0.2695 0.5096 0.050 Uiso calc R 1 1
C C33 0.0371(2) 0.26727(18) 0.18019(16) 0.0305(6) Uani d . 1 1
C C34 -0.1031(2) 0.22500(18) 0.14403(16) 0.0320(6) Uani d . 1 1
H H34 -0.1709 0.2438 0.1679 0.038 Uiso calc R 1 1
C C35 -0.1440(2) 0.15485(17) 0.07257(15) 0.0280(6) Uani d . 1 1
C C36 -0.0431(2) 0.12884(17) 0.03781(15) 0.0276(5) Uani d . 1 1
H H36 -0.0708 0.0799 -0.0103 0.033 Uiso calc R 1 1
C C37 0.0976(2) 0.17370(17) 0.07278(15) 0.0277(6) Uani d . 1 1
C C38 0.1373(2) 0.24164(17) 0.14548(16) 0.0305(6) Uani d . 1 1
H H38 0.2331 0.2705 0.1714 0.037 Uiso calc R 1 1
C C39 0.2107(2) 0.15265(18) 0.03247(17) 0.0328(6) Uani d . 1 1
C C40 -0.2964(2) 0.10917(19) 0.03119(16) 0.0323(6) Uani d . 1 1
C C41 -0.4282(6) 0.4761(4) -0.1133(3) 0.1265(17) Uani d . 1 1
H H41A -0.3774 0.4970 -0.1635 0.190 Uiso calc R 1 1
H H41B -0.4460 0.5326 -0.0881 0.190 Uiso calc R 1 1
H H41C -0.5175 0.4219 -0.1336 0.190 Uiso calc R 1 1
C C42 -0.2125(5) 0.5149(3) -0.0003(3) 0.1153(17) Uani d . 1 1
H H42A -0.1613 0.4807 0.0375 0.173 Uiso calc R 1 1
H H42B -0.2324 0.5631 0.0364 0.173 Uiso calc R 1 1
H H42C -0.1554 0.5499 -0.0443 0.173 Uiso calc R 1 1
C C43 -0.3851(4) 0.3475(3) -0.0270(3) 0.0763(11) Uani d . 1 1
H H43 -0.3265 0.3289 0.0175 0.092 Uiso calc R 1 1
H H9 -0.6942 0.0447 -0.1913 0.104(13) Uiso d RD 1 1
C C44 0.0833(4) 0.0247(3) 0.3879(2) 0.0824(11) Uani d . 1 1
H H44A -0.0012 0.0328 0.4031 0.124 Uiso calc R 1 1
H H44B 0.1649 0.0848 0.4085 0.124 Uiso calc R 1 1
H H44C 0.0960 -0.0327 0.4165 0.124 Uiso calc R 1 1
C C45 0.1913(4) 0.0118(3) 0.2553(3) 0.0964(14) Uani d . 1 1
H H45A 0.1710 0.0105 0.1906 0.145 Uiso calc R 1 1
H H45B 0.2160 -0.0459 0.2723 0.145 Uiso calc R 1 1
H H45C 0.2699 0.0731 0.2777 0.145 Uiso calc R 1 1
C C46 -0.0539(4) -0.0119(2) 0.2437(2) 0.0569(8) Uani d . 1 1
H H46 -0.0589 -0.0214 0.1814 0.068 Uiso calc R 1 1
C C47 -0.5165(4) 0.0373(4) -0.2054(2) 0.1001(15) Uani d . 1 1
H H47A -0.4258 0.0512 -0.1677 0.150 Uiso calc R 1 1
H H47B -0.5021 0.0722 -0.2600 0.150 Uiso calc R 1 1
H H47C -0.5612 -0.0345 -0.2203 0.150 Uiso calc R 1 1
Mn Mn1 -0.58074(3) 0.12182(3) -0.02265(3) 0.03688(14) Uani d . 1 1
N N1 0.08109(19) 0.34133(15) 0.25275(13) 0.0325(5) Uani d . 1 1
N N2 -0.3446(3) 0.4419(2) -0.0459(2) 0.0818(9) Uani d . 1 1
N N3 0.0691(3) 0.00866(18) 0.29286(18) 0.0579(7) Uani d . 1 1
O O1 0.18705(19) 0.26302(14) 0.35369(12) 0.0471(5) Uani d . 1 1
O O2 0.0113(2) 0.45931(14) 0.17947(13) 0.0501(5) Uani d . 1 1
O O3 -0.37364(15) 0.15721(13) 0.04385(13) 0.0479(5) Uani d . 1 1
O O4 -0.33606(15) 0.02934(13) -0.01469(12) 0.0414(5) Uani d . 1 1
O O5 0.18580(16) 0.11786(13) -0.04591(12) 0.0411(5) Uani d . 1 1
O O6 0.32789(16) 0.17261(14) 0.08006(12) 0.0472(5) Uani d . 1 1
O O7 -0.4975(2) 0.27984(18) -0.06437(17) 0.0812(7) Uani d . 1 1
O O8 -0.1625(2) -0.01978(18) 0.27139(14) 0.0717(7) Uani d . 1 1
O O9 -0.6035(2) 0.07047(18) -0.15961(13) 0.0672(7) Uani d D 1 1

loop_
_atom_site_aniso_label
_atom_site_aniso_U_11
_atom_site_aniso_U_22
_atom_site_aniso_U_33
_atom_site_aniso_U_12
_atom_site_aniso_U_13
_atom_site_aniso_U_23
C1 0.0258(12) 0.0296(14) 0.0282(14) 0.0102(10) 0.0027(10) -0.0042(12)
C2 0.0263(12) 0.0312(14) 0.0290(14) 0.0081(10) 0.0036(10) -0.0030(12)
C3 0.0262(12) 0.0315(15) 0.0276(14) 0.0073(10) 0.0024(10) -0.0033(12)
C4 0.0300(12) 0.0298(14) 0.0321(15) 0.0078(10) 0.0046(11) -0.0056(12)
C5 0.0304(12) 0.0315(15) 0.0307(15) 0.0127(10) 0.0047(11) -0.0010(12)
C6 0.0291(12) 0.0348(15) 0.0245(14) 0.0130(10) 0.0011(10) -0.0040(12)
C7 0.0314(13) 0.0394(16) 0.0329(16) 0.0156(11) 0.0007(12) -0.0050(13)
C8 0.0288(12) 0.0369(16) 0.0313(15) 0.0137(11) 0.0027(11) -0.0037(12)
C9 0.0403(14) 0.0312(15) 0.0353(16) 0.0123(11) 0.0026(12) -0.0030(12)
C10 0.0662(19) 0.065(2) 0.048(2) 0.0356(16) 0.0188(16) 0.0125(17)
C11 0.104(3) 0.083(3) 0.049(2) 0.050(2) 0.027(2) 0.030(2)
C12 0.096(3) 0.073(2) 0.060(2) 0.048(2) 0.007(2) 0.027(2)
C13 0.067(2) 0.063(2) 0.068(2) 0.0399(17) 0.0112(18) 0.0160(19)
C14 0.0498(16) 0.0427(17) 0.0464(18) 0.0203(13) 0.0101(14) 0.0065(14)
C15 0.0368(14) 0.0331(15) 0.0358(16) 0.0127(11) -0.0053(12) -0.0052(13)
C16 0.0503(16) 0.0368(18) 0.056(2) 0.0110(13) 0.0011(14) -0.0014(15)
C17 0.067(2) 0.0351(19) 0.080(3) 0.0049(15) -0.0164(19) -0.0017(18)
C18 0.086(2) 0.046(2) 0.079(3) 0.0329(19) -0.029(2) -0.029(2)
C19 0.071(2) 0.065(2) 0.055(2) 0.0421(18) -0.0106(17) -0.0245(19)
C20 0.0442(15) 0.0467(18) 0.0454(18) 0.0208(13) -0.0015(13) -0.0105(14)
C21 0.0300(13) 0.0360(15) 0.0303(15) 0.0118(11) -0.0011(11) -0.0070(12)
C22 0.0343(14) 0.0458(17) 0.0446(18) 0.0080(12) -0.0012(12) -0.0048(14)
C23 0.0452(16) 0.054(2) 0.056(2) 0.0046(14) -0.0165(16) -0.0162(17)
C24 0.066(2) 0.082(3) 0.0372(19) 0.0219(18) -0.0160(16) -0.0257(18)
C25 0.063(2) 0.087(3) 0.0307(18) 0.0214(18) 0.0060(15) -0.0059(17)
C26 0.0367(14) 0.0503(18) 0.0375(17) 0.0065(12) 0.0032(13) -0.0064(14)
C27 0.0356(13) 0.0368(16) 0.0270(14) 0.0160(12) 0.0051(11) -0.0002(12)
C28 0.0381(14) 0.0527(18) 0.0354(16) 0.0197(13) 0.0029(12) 0.0027(14)
C29 0.0478(17) 0.081(3) 0.0430(19) 0.0352(17) 0.0002(14) 0.0087(18)
C30 0.076(2) 0.073(3) 0.062(2) 0.046(2) 0.0151(19) 0.027(2)
C31 0.069(2) 0.0454(19) 0.061(2) 0.0227(16) 0.0175(18) 0.0149(17)
C32 0.0447(15) 0.0403(17) 0.0383(17) 0.0147(13) 0.0048(13) -0.0011(14)
C33 0.0296(12) 0.0334(15) 0.0266(14) 0.0119(10) -0.0022(10) -0.0098(11)
C34 0.0270(12) 0.0373(15) 0.0340(15) 0.0148(11) 0.0042(11) -0.0038(12)
C35 0.0246(11) 0.0297(14) 0.0286(14) 0.0105(10) -0.0010(10) -0.0016(11)
C36 0.0287(12) 0.0276(14) 0.0266(14) 0.0122(10) -0.0009(10) -0.0046(11)
C37 0.0261(12) 0.0278(14) 0.0302(14) 0.0123(10) 0.0011(10) -0.0024(11)
C38 0.0223(11) 0.0345(15) 0.0315(14) 0.0101(10) -0.0050(10) -0.0060(12)
C39 0.0291(13) 0.0301(14) 0.0399(17) 0.0128(10) 0.0025(12) -0.0074(12)
C40 0.0251(12) 0.0361(16) 0.0328(15) 0.0090(11) 0.0006(11) -0.0017(13)
C41 0.164(5) 0.112(4) 0.106(4) 0.061(4) -0.002(4) 0.025(3)
C42 0.128(4) 0.083(3) 0.099(4) -0.005(3) 0.016(3) 0.001(3)
C43 0.089(3) 0.068(3) 0.077(3) 0.028(2) 0.027(2) 0.017(2)
C44 0.088(3) 0.081(3) 0.066(3) 0.032(2) -0.029(2) -0.005(2)
C45 0.065(2) 0.096(3) 0.121(4) 0.018(2) 0.020(2) 0.015(3)
C46 0.073(2) 0.053(2) 0.0404(19) 0.0244(17) -0.0085(17) -0.0015(16)
C47 0.088(3) 0.189(5) 0.048(2) 0.080(3) 0.010(2) -0.012(3)
Mn1 0.0253(2) 0.0441(3) 0.0413(3) 0.01468(17) 0.00087(17) -0.0110(2)
N1 0.0328(10) 0.0340(13) 0.0305(12) 0.0162(9) -0.0056(9) -0.0091(10)
N2 0.106(2) 0.060(2) 0.075(2) 0.0210(19) 0.025(2) 0.0152(18)
N3 0.0600(16) 0.0473(16) 0.0619(19) 0.0190(12) -0.0040(14) 0.0054(14)
O1 0.0644(12) 0.0431(12) 0.0405(12) 0.0321(10) -0.0030(9) -0.0059(9)
O2 0.0646(12) 0.0518(13) 0.0349(12) 0.0310(10) -0.0147(10) -0.0076(10)
O3 0.0230(9) 0.0464(12) 0.0722(14) 0.0157(8) -0.0057(9) -0.0159(10)
O4 0.0288(9) 0.0406(11) 0.0478(12) 0.0083(8) -0.0046(8) -0.0147(10)
O5 0.0382(9) 0.0550(12) 0.0345(11) 0.0243(8) 0.0007(8) -0.0114(9)
O6 0.0272(9) 0.0648(13) 0.0489(12) 0.0218(8) -0.0074(8) -0.0269(10)
O7 0.0730(16) 0.0705(17) 0.092(2) 0.0183(13) 0.0081(14) 0.0140(15)
O8 0.0635(14) 0.0978(19) 0.0546(15) 0.0368(13) -0.0074(11) -0.0109(13)
O9 0.0491(12) 0.1113(19) 0.0469(13) 0.0392(12) 0.0006(10) -0.0177(13)

loop_
_atom_type_symbol
_atom_type_description
_atom_type_scat_dispersion_real
_atom_type_scat_dispersion_imag
_atom_type_scat_source
C C 0.0033 0.0016 'International Tables Vol C Tables 4.2.6.8 and 6.1.1.4'
H H 0.0000 0.0000 'International Tables Vol C Tables 4.2.6.8 and 6.1.1.4'
N N 0.0061 0.0033 'International Tables Vol C Tables 4.2.6.8 and 6.1.1.4'
O O 0.0106 0.0060 'International Tables Vol C Tables 4.2.6.8 and 6.1.1.4'
Mn Mn 0.3368 0.7283 'International Tables Vol C Tables 4.2.6.8 and 6.1.1.4'

loop_
_geom_angle_atom_site_label_1
_geom_angle_atom_site_label_2
_geom_angle_atom_site_label_3
_geom_angle_site_symmetry_1
_geom_angle_site_symmetry_3
_geom_angle
_geom_angle_publ_flag
C6 C1 C2 . . 122.3(2) ?
C6 C1 C8 . . 108.0(2) ?
C2 C1 C8 . . 129.7(2) ?
C1 C2 C3 . . 115.2(2) ?
C1 C2 C27 . . 122.4(2) ?
C3 C2 C27 . . 122.3(2) ?
C4 C3 C2 . . 122.1(2) ?
C4 C3 C21 . . 118.2(2) ?
C2 C3 C21 . . 119.8(2) ?
C3 C4 C5 . . 121.1(2) ?
C3 C4 C15 . . 119.6(2) ?
C5 C4 C15 . . 119.3(2) ?
C6 C5 C4 . . 115.9(2) ?
C6 C5 C9 . . 120.3(2) ?
C4 C5 C9 . . 123.8(2) ?
C1 C6 C5 . . 123.3(2) ?
C1 C6 C7 . . 108.6(2) ?
C5 C6 C7 . . 128.0(2) ?
O2 C7 N1 . . 124.5(2) ?
O2 C7 C6 . . 130.4(2) ?
N1 C7 C6 . . 105.0(2) ?
O1 C8 N1 . . 124.3(2) ?
O1 C8 C1 . . 130.5(2) ?
N1 C8 C1 . . 105.2(2) ?
C10 C9 C14 . . 118.7(3) ?
C10 C9 C5 . . 120.4(2) ?
C14 C9 C5 . . 120.9(2) ?
C9 C10 C11 . . 120.0(3) ?
C9 C10 H10 . . 120.0 ?
C11 C10 H10 . . 120.0 ?
C12 C11 C10 . . 120.7(3) ?
C12 C11 H11 . . 119.6 ?
C10 C11 H11 . . 119.6 ?
C13 C12 C11 . . 119.5(3) ?
C13 C12 H12 . . 120.2 ?
C11 C12 H12 . . 120.2 ?
C12 C13 C14 . . 120.1(3) ?
C12 C13 H13 . . 119.9 ?
C14 C13 H13 . . 119.9 ?
C13 C14 C9 . . 120.9(3) ?
C13 C14 H14 . . 119.5 ?
C9 C14 H14 . . 119.5 ?
C16 C15 C20 . . 118.3(2) ?
C16 C15 C4 . . 120.7(2) ?
C20 C15 C4 . . 121.0(2) ?
C17 C16 C15 . . 120.7(3) ?
C17 C16 H16 . . 119.7 ?
C15 C16 H16 . . 119.7 ?
C16 C17 C18 . . 120.1(3) ?
C16 C17 H17 . . 119.9 ?
C18 C17 H17 . . 119.9 ?
C19 C18 C17 . . 119.7(3) ?
C19 C18 H18 . . 120.1 ?
C17 C18 H18 . . 120.1 ?
C18 C19 C20 . . 120.1(3) ?
C18 C19 H19 . . 119.9 ?
C20 C19 H19 . . 119.9 ?
C19 C20 C15 . . 121.1(3) ?
C19 C20 H20 . . 119.4 ?
C15 C20 H20 . . 119.4 ?
C26 C21 C22 . . 118.3(2) ?
C26 C21 C3 . . 120.5(2) ?
C22 C21 C3 . . 121.1(2) ?
C23 C22 C21 . . 120.1(3) ?
C23 C22 H22 . . 120.0 ?
C21 C22 H22 . . 120.0 ?
C24 C23 C22 . . 120.7(3) ?
C24 C23 H23 . . 119.7 ?
C22 C23 H23 . . 119.7 ?
C23 C24 C25 . . 120.0(3) ?
C23 C24 H24 . . 120.0 ?
C25 C24 H24 . . 120.0 ?
C24 C25 C26 . . 119.8(3) ?
C24 C25 H25 . . 120.1 ?
C26 C25 H25 . . 120.1 ?
C25 C26 C21 . . 121.1(2) ?
C25 C26 H26 . . 119.5 ?
C21 C26 H26 . . 119.5 ?
C32 C27 C28 . . 117.4(3) ?
C32 C27 C2 . . 121.1(2) ?
C28 C27 C2 . . 121.5(2) ?
C29 C28 C27 . . 121.1(3) ?
C29 C28 H28 . . 119.5 ?
C27 C28 H28 . . 119.5 ?
C30 C29 C28 . . 120.6(3) ?
C30 C29 H29 . . 119.7 ?
C28 C29 H29 . . 119.7 ?
C31 C30 C29 . . 119.3(3) ?
C31 C30 H30 . . 120.3 ?
C29 C30 H30 . . 120.3 ?
C30 C31 C32 . . 120.6(3) ?
C30 C31 H31 . . 119.7 ?
C32 C31 H31 . . 119.7 ?
C31 C32 C27 . . 121.0(3) ?
C31 C32 H32 . . 119.5 ?
C27 C32 H32 . . 119.5 ?
C38 C33 C34 . . 120.9(2) ?
C38 C33 N1 . . 118.92(19) ?
C34 C33 N1 . . 120.13(19) ?
C33 C34 C35 . . 119.6(2) ?
C33 C34 H34 . . 120.2 ?
C35 C34 H34 . . 120.2 ?
C34 C35 C36 . . 119.4(2) ?
C34 C35 C40 . . 120.33(19) ?
C36 C35 C40 . . 120.2(2) ?
C37 C36 C35 . . 120.6(2) ?
C37 C36 H36 . . 119.7 ?
C35 C36 H36 . . 119.7 ?
C38 C37 C36 . . 119.66(19) ?
C38 C37 C39 . . 118.43(19) ?
C36 C37 C39 . . 121.9(2) ?
C33 C38 C37 . . 119.7(2) ?
C33 C38 H38 . . 120.1 ?
C37 C38 H38 . . 120.1 ?
O5 C39 O6 . . 122.6(2) ?
O5 C39 C37 . . 119.7(2) ?
O6 C39 C37 . . 117.7(2) ?
O5 C39 Mn1 . 1_655 65.55(12) ?
O6 C39 Mn1 . 1_655 57.05(11) ?
C37 C39 Mn1 . 1_655 174.74(18) ?
O4 C40 O3 . . 124.5(2) ?
O4 C40 C35 . . 118.6(2) ?
O3 C40 C35 . . 116.8(2) ?
N2 C41 H41A . . 109.5 ?
N2 C41 H41B . . 109.5 ?
H41A C41 H41B . . 109.5 ?
N2 C41 H41C . . 109.5 ?
H41A C41 H41C . . 109.5 ?
H41B C41 H41C . . 109.5 ?
N2 C42 H42A . . 109.5 ?
N2 C42 H42B . . 109.5 ?
H42A C42 H42B . . 109.5 ?
N2 C42 H42C . . 109.5 ?
H42A C42 H42C . . 109.5 ?
H42B C42 H42C . . 109.5 ?
O7 C43 N2 . . 124.3(4) ?
O7 C43 H43 . . 117.8 ?
N2 C43 H43 . . 117.8 ?
N3 C44 H44A . . 109.5 ?
N3 C44 H44B . . 109.5 ?
H44A C44 H44B . . 109.5 ?
N3 C44 H44C . . 109.5 ?
H44A C44 H44C . . 109.5 ?
H44B C44 H44C . . 109.5 ?
N3 C45 H45A . . 109.5 ?
N3 C45 H45B . . 109.5 ?
H45A C45 H45B . . 109.5 ?
N3 C45 H45C . . 109.5 ?
H45A C45 H45C . . 109.5 ?
H45B C45 H45C . . 109.5 ?
O8 C46 N3 . . 125.4(3) ?
O8 C46 H46 . . 117.3 ?
N3 C46 H46 . . 117.3 ?
O9 C47 H47A . . 109.5 ?
O9 C47 H47B . . 109.5 ?
H47A C47 H47B . . 109.5 ?
O9 C47 H47C . . 109.5 ?
H47A C47 H47C . . 109.5 ?
H47B C47 H47C . . 109.5 ?
O3 Mn1 O4 . 2_455 97.45(7) y
O3 Mn1 O9 . . 111.99(7) y
O4 Mn1 O9 2_455 . 90.86(8) y
O3 Mn1 O6 . 1_455 99.95(7) y
O4 Mn1 O6 2_455 1_455 91.10(7) y
O9 Mn1 O6 . 1_455 147.45(7) y
O3 Mn1 O7 . . 83.79(8) y
O4 Mn1 O7 2_455 . 178.70(8) y
O9 Mn1 O7 . . 88.30(9) y
O6 Mn1 O7 1_455 . 89.07(8) y
O3 Mn1 O5 . 1_455 157.22(6) y
O4 Mn1 O5 2_455 1_455 87.08(6) y
O9 Mn1 O5 . 1_455 90.16(7) y
O6 Mn1 O5 1_455 1_455 57.52(6) y
O7 Mn1 O5 . 1_455 91.92(8) y
O3 Mn1 C39 . 1_455 128.77(8) ?
O4 Mn1 C39 2_455 1_455 88.64(7) ?
O9 Mn1 C39 . 1_455 118.76(8) ?
O6 Mn1 C39 1_455 1_455 28.87(7) ?
O7 Mn1 C39 . 1_455 90.89(8) ?
O5 Mn1 C39 1_455 1_455 28.65(6) ?
C8 N1 C7 . . 112.8(2) ?
C8 N1 C33 . . 124.2(2) ?
C7 N1 C33 . . 122.7(2) ?
C43 N2 C41 . . 121.2(4) ?
C43 N2 C42 . . 120.8(4) ?
C41 N2 C42 . . 118.0(4) ?
C46 N3 C44 . . 119.7(3) ?
C46 N3 C45 . . 122.0(3) ?
C44 N3 C45 . . 118.2(3) ?
C40 O3 Mn1 . . 124.13(16) ?
C40 O4 Mn1 . 2_455 130.13(17) ?
C39 O5 Mn1 . 1_655 85.80(13) ?
C39 O6 Mn1 . 1_655 94.08(14) ?
C43 O7 Mn1 . . 124.8(2) ?
C47 O9 Mn1 . . 131.5(2) ?
C47 O9 H9 . . 107.8 ?
Mn1 O9 H9 . . 117.2 ?

loop_
_geom_bond_atom_site_label_1
_geom_bond_atom_site_label_2
_geom_bond_site_symmetry_2
_geom_bond_distance
_geom_bond_publ_flag
C1 C6 . 1.384(3) ?
C1 C2 . 1.404(3) ?
C1 C8 . 1.504(3) ?
C2 C3 . 1.426(3) ?
C2 C27 . 1.488(4) ?
C3 C4 . 1.409(3) ?
C3 C21 . 1.498(3) ?
C4 C5 . 1.417(3) ?
C4 C15 . 1.499(3) ?
C5 C6 . 1.392(3) ?
C5 C9 . 1.495(4) ?
C6 C7 . 1.497(3) ?
C7 O2 . 1.207(3) ?
C7 N1 . 1.402(3) ?
C8 O1 . 1.201(3) ?
C8 N1 . 1.397(3) ?
C9 C10 . 1.380(4) ?
C9 C14 . 1.382(4) ?
C10 C11 . 1.384(4) ?
C10 H10 . 0.9500 ?
C11 C12 . 1.371(5) ?
C11 H11 . 0.9500 ?
C12 C13 . 1.370(4) ?
C12 H12 . 0.9500 ?
C13 C14 . 1.377(4) ?
C13 H13 . 0.9500 ?
C14 H14 . 0.9500 ?
C15 C16 . 1.383(4) ?
C15 C20 . 1.390(3) ?
C16 C17 . 1.379(4) ?
C16 H16 . 0.9500 ?
C17 C18 . 1.386(5) ?
C17 H17 . 0.9500 ?
C18 C19 . 1.366(5) ?
C18 H18 . 0.9500 ?
C19 C20 . 1.376(4) ?
C19 H19 . 0.9500 ?
C20 H20 . 0.9500 ?
C21 C26 . 1.384(3) ?
C21 C22 . 1.390(3) ?
C22 C23 . 1.380(4) ?
C22 H22 . 0.9500 ?
C23 C24 . 1.368(4) ?
C23 H23 . 0.9500 ?
C24 C25 . 1.370(4) ?
C24 H24 . 0.9500 ?
C25 C26 . 1.380(4) ?
C25 H25 . 0.9500 ?
C26 H26 . 0.9500 ?
C27 C32 . 1.384(3) ?
C27 C28 . 1.392(3) ?
C28 C29 . 1.376(4) ?
C28 H28 . 0.9500 ?
C29 C30 . 1.368(4) ?
C29 H29 . 0.9500 ?
C30 C31 . 1.366(4) ?
C30 H30 . 0.9500 ?
C31 C32 . 1.384(4) ?
C31 H31 . 0.9500 ?
C32 H32 . 0.9500 ?
C33 C38 . 1.382(3) ?
C33 C34 . 1.384(3) ?
C33 N1 . 1.434(3) ?
C34 C35 . 1.389(3) ?
C34 H34 . 0.9500 ?
C35 C36 . 1.392(3) ?
C35 C40 . 1.512(3) ?
C36 C37 . 1.386(3) ?
C36 H36 . 0.9500 ?
C37 C38 . 1.385(3) ?
C37 C39 . 1.512(3) ?
C38 H38 . 0.9500 ?
C39 O5 . 1.247(3) ?
C39 O6 . 1.256(3) ?
C39 Mn1 1_655 2.595(2) ?
C40 O4 . 1.243(3) ?
C40 O3 . 1.259(3) ?
C41 N2 . 1.452(5) ?
C41 H41A . 0.9800 ?
C41 H41B . 0.9800 ?
C41 H41C . 0.9800 ?
C42 N2 . 1.467(5) ?
C42 H42A . 0.9800 ?
C42 H42B . 0.9800 ?
C42 H42C . 0.9800 ?
C43 O7 . 1.274(4) ?
C43 N2 . 1.320(4) ?
C43 H43 . 0.9500 ?
C44 N3 . 1.445(4) ?
C44 H44A . 0.9800 ?
C44 H44B . 0.9800 ?
C44 H44C . 0.9800 ?
C45 N3 . 1.445(4) ?
C45 H45A . 0.9800 ?
C45 H45B . 0.9800 ?
C45 H45C . 0.9800 ?
C46 O8 . 1.223(3) ?
C46 N3 . 1.314(4) ?
C46 H46 . 0.9500 ?
C47 O9 . 1.414(3) ?
C47 H47A . 0.9800 ?
C47 H47B . 0.9800 ?
C47 H47C . 0.9800 ?
Mn1 O3 . 2.1145(16) y
Mn1 O4 2_455 2.1545(19) y
Mn1 O9 . 2.162(2) y
Mn1 O6 1_455 2.1829(16) y
Mn1 O7 . 2.264(2) y
Mn1 O5 1_455 2.3685(16) y
Mn1 C39 1_455 2.595(2) ?
O4 Mn1 2_455 2.1545(19) ?
O5 Mn1 1_655 2.3685(16) ?
O6 Mn1 1_655 2.1829(16) ?
O9 H9 . 0.9339 ?

loop_
_geom_hbond_atom_site_label_D
_geom_hbond_atom_site_label_H
_geom_hbond_atom_site_label_A
_geom_hbond_site_symmetry_A
_geom_hbond_distance_DH
_geom_hbond_distance_HA
_geom_hbond_distance_DA
_geom_hbond_angle_DHA
O9 H9 O8 2_455 0.93 1.71 2.617(3) 163.4

loop_
_geom_torsion_atom_site_label_1
_geom_torsion_atom_site_label_2
_geom_torsion_atom_site_label_3
_geom_torsion_atom_site_label_4
_geom_torsion_site_symmetry_1
_geom_torsion_site_symmetry_4
_geom_torsion
C6 C1 C2 C3 . . 0.2(3)
C8 C1 C2 C3 . . 177.9(2)
C6 C1 C2 C27 . . -179.13(19)
C8 C1 C2 C27 . . -1.5(3)
C1 C2 C3 C4 . . -1.2(3)
C27 C2 C3 C4 . . 178.18(19)
C1 C2 C3 C21 . . 178.91(18)
C27 C2 C3 C21 . . -1.8(3)
C2 C3 C4 C5 . . -0.1(3)
C21 C3 C4 C5 . . 179.79(19)
C2 C3 C4 C15 . . -179.6(2)
C21 C3 C4 C15 . . 0.3(3)
C3 C4 C5 C6 . . 2.3(3)
C15 C4 C5 C6 . . -178.21(19)
C3 C4 C5 C9 . . -177.74(19)
C15 C4 C5 C9 . . 1.7(3)
C2 C1 C6 C5 . . 2.2(3)
C8 C1 C6 C5 . . -175.9(2)
C2 C1 C6 C7 . . -176.29(19)
C8 C1 C6 C7 . . 5.6(2)
C4 C5 C6 C1 . . -3.4(3)
C9 C5 C6 C1 . . 176.7(2)
C4 C5 C6 C7 . . 174.8(2)
C9 C5 C6 C7 . . -5.1(3)
C1 C6 C7 O2 . . 176.7(2)
C5 C6 C7 O2 . . -1.6(4)
C1 C6 C7 N1 . . -2.8(2)
C5 C6 C7 N1 . . 178.9(2)
C6 C1 C8 O1 . . 172.0(2)
C2 C1 C8 O1 . . -5.9(4)
C6 C1 C8 N1 . . -6.4(2)
C2 C1 C8 N1 . . 175.7(2)
C6 C5 C9 C10 . . -61.9(3)
C4 C5 C9 C10 . . 118.2(3)
C6 C5 C9 C14 . . 114.5(3)
C4 C5 C9 C14 . . -65.4(3)
C14 C9 C10 C11 . . -1.8(4)
C5 C9 C10 C11 . . 174.7(3)
C9 C10 C11 C12 . . -0.5(5)
C10 C11 C12 C13 . . 1.9(6)
C11 C12 C13 C14 . . -1.1(5)
C12 C13 C14 C9 . . -1.3(5)
C10 C9 C14 C13 . . 2.7(4)
C5 C9 C14 C13 . . -173.8(3)
C3 C4 C15 C16 . . 119.3(3)
C5 C4 C15 C16 . . -60.1(3)
C3 C4 C15 C20 . . -59.9(3)
C5 C4 C15 C20 . . 120.6(3)
C20 C15 C16 C17 . . 1.0(4)
C4 C15 C16 C17 . . -178.3(3)
C15 C16 C17 C18 . . 0.0(5)
C16 C17 C18 C19 . . -0.9(5)
C17 C18 C19 C20 . . 0.7(5)
C18 C19 C20 C15 . . 0.3(5)
C16 C15 C20 C19 . . -1.2(4)
C4 C15 C20 C19 . . 178.1(3)
C4 C3 C21 C26 . . 111.6(3)
C2 C3 C21 C26 . . -68.4(3)
C4 C3 C21 C22 . . -66.6(3)
C2 C3 C21 C22 . . 113.3(3)
C26 C21 C22 C23 . . -1.0(4)
C3 C21 C22 C23 . . 177.3(3)
C21 C22 C23 C24 . . -0.2(5)
C22 C23 C24 C25 . . 1.1(5)
C23 C24 C25 C26 . . -0.8(5)
C24 C25 C26 C21 . . -0.4(5)
C22 C21 C26 C25 . . 1.3(4)
C3 C21 C26 C25 . . -177.0(3)
C1 C2 C27 C32 . . -49.3(3)
C3 C2 C27 C32 . . 131.4(2)
C1 C2 C27 C28 . . 130.6(2)
C3 C2 C27 C28 . . -48.7(3)
C32 C27 C28 C29 . . -0.3(4)
C2 C27 C28 C29 . . 179.8(2)
C27 C28 C29 C30 . . -0.3(4)
C28 C29 C30 C31 . . 0.8(5)
C29 C30 C31 C32 . . -0.8(5)
C30 C31 C32 C27 . . 0.2(4)
C28 C27 C32 C31 . . 0.3(4)
C2 C27 C32 C31 . . -179.8(2)
C38 C33 C34 C35 . . 0.8(4)
N1 C33 C34 C35 . . 178.7(2)
C33 C34 C35 C36 . . -0.6(4)
C33 C34 C35 C40 . . -178.9(2)
C34 C35 C36 C37 . . -1.3(4)
C40 C35 C36 C37 . . 177.0(2)
C35 C36 C37 C38 . . 3.0(4)
C35 C36 C37 C39 . . -175.5(2)
C34 C33 C38 C37 . . 0.9(4)
N1 C33 C38 C37 . . -177.0(2)
C36 C37 C38 C33 . . -2.7(4)
C39 C37 C38 C33 . . 175.8(2)
C38 C37 C39 O5 . . -158.0(2)
C36 C37 C39 O5 . . 20.5(4)
C38 C37 C39 O6 . . 21.1(4)
C36 C37 C39 O6 . . -160.4(2)
C38 C37 C39 Mn1 . 1_655 24(2)
C36 C37 C39 Mn1 . 1_655 -157.4(18)
C34 C35 C40 O4 . . -160.5(2)
C36 C35 C40 O4 . . 21.2(4)
C34 C35 C40 O3 . . 21.6(4)
C36 C35 C40 O3 . . -156.7(2)
O1 C8 N1 C7 . . -173.8(2)
C1 C8 N1 C7 . . 4.8(2)
O1 C8 N1 C33 . . -0.4(4)
C1 C8 N1 C33 . . 178.11(18)
O2 C7 N1 C8 . . 179.0(2)
C6 C7 N1 C8 . . -1.5(2)
O2 C7 N1 C33 . . 5.5(3)
C6 C7 N1 C33 . . -174.95(18)
C38 C33 N1 C8 . . -59.7(3)
C34 C33 N1 C8 . . 122.4(3)
C38 C33 N1 C7 . . 113.0(3)
C34 C33 N1 C7 . . -64.9(3)
O7 C43 N2 C41 . . -0.2(6)
O7 C43 N2 C42 . . -179.3(3)
O8 C46 N3 C44 . . -0.5(5)
O8 C46 N3 C45 . . 176.9(3)
O4 C40 O3 Mn1 . . -7.8(4)
C35 C40 O3 Mn1 . . 169.92(15)
O4 Mn1 O3 C40 2_455 . 56.7(2)
O9 Mn1 O3 C40 . . -37.3(2)
O6 Mn1 O3 C40 1_455 . 149.1(2)
O7 Mn1 O3 C40 . . -122.9(2)
O5 Mn1 O3 C40 1_455 . 156.97(19)
C39 Mn1 O3 C40 1_455 . 150.93(19)
O3 C40 O4 Mn1 . 2_455 -91.2(3)
C35 C40 O4 Mn1 . 2_455 91.1(2)
O6 C39 O5 Mn1 . 1_655 1.2(3)
C37 C39 O5 Mn1 . 1_655 -179.8(2)
O5 C39 O6 Mn1 . 1_655 -1.3(3)
C37 C39 O6 Mn1 . 1_655 179.67(19)
N2 C43 O7 Mn1 . . -172.9(2)
O3 Mn1 O7 C43 . . -17.8(3)
O4 Mn1 O7 C43 2_455 . 18E1(10)
O9 Mn1 O7 C43 . . -130.2(3)
O6 Mn1 O7 C43 1_455 . 82.3(3)
O5 Mn1 O7 C43 1_455 . 139.7(3)
C39 Mn1 O7 C43 1_455 . 111.1(3)
O3 Mn1 O9 C47 . . 15.3(4)
O4 Mn1 O9 C47 2_455 . -83.1(3)
O6 Mn1 O9 C47 1_455 . -176.5(3)
O7 Mn1 O9 C47 . . 97.9(3)
O5 Mn1 O9 C47 1_455 . -170.2(3)
C39 Mn1 O9 C47 1_455 . -172.0(3)

_cod_database_fobs_code 2020074
